data_4081325
loop_
_publ_author_name
'Alvarez, M. Angeles'
'Garc\'ia, M. Esther'
'Gonz\'alez, Roc\'io'
'Ruiz, Miguel A.'

_publ_section_title
;
 P--C and C--C Coupling Processes in the Reactions of the
 Phosphinidene-Bridged Complex [Fe2(\h5-C5H5)2(\m-PCy)(\m-CO)(CO)2] with
 Alkynes
;
_journal_issue 16
_journal_name_full Organometallics
_journal_page_first 4601
_journal_paper_doi 10.1021/om4005669
_journal_volume 32
_journal_year 2013
_chemical_compound_source 'synthesis as described'
_chemical_formula_moiety 'C27 H29 Fe2 O7 P, C H2 Cl2'
_chemical_formula_sum 'C28 H31 Cl2 Fe2 O7 P'
_chemical_formula_weight 693.10
_chemical_name_systematic
;
 ?
;
_space_group_IT_number 14
_symmetry_cell_setting monoclinic
_symmetry_Int_Tables_number 14
_symmetry_space_group_name_Hall '-P 2ybc'
_symmetry_space_group_name_H-M 'P 1 21/c 1'
_atom_sites_solution_hydrogens geom
_atom_sites_solution_primary direct
_atom_sites_solution_secondary difmap
_audit_conform_dict_location ftp://ftp.iucr.org/pub/cif_core.dic
_audit_conform_dict_name cif_core.dic
_audit_conform_dict_version 2.4
_audit_creation_method 'WinGX routine CIF_UPDATE'
_cell_angle_alpha 90
_cell_angle_beta 94.136(3)
_cell_angle_gamma 90
_cell_formula_units_Z 4
_cell_length_a 9.5419(17)
_cell_length_b 24.032(4)
_cell_length_c 12.901(2)
_cell_measurement_reflns_used 1381
_cell_measurement_temperature 100.0(1)
_cell_measurement_theta_max 27.6345
_cell_measurement_theta_min 2.73
_cell_measurement_wavelength 0.71073
_cell_volume 2950.6(9)
_computing_cell_refinement 'Brucker Smart'
_computing_data_collection 'Brucker Smart'
_computing_data_reduction 'Brucker Smart'
_computing_molecular_graphics 'Ortep-3 for Windows (Farrugia, 1997)'
_computing_publication_material 'WinGX publication routines (Farrugia, 1999)'
_computing_structure_refinement 'SHELXL-97 (Sheldrick, 2008)'
_computing_structure_solution 'SHELXL-97 (Sheldrick, 2008)'
_diffrn_ambient_temperature 100.0(1)
_diffrn_measured_fraction_theta_full 0.999
_diffrn_measured_fraction_theta_max 0.999
_diffrn_measurement_device_type 'Smart-CCD-1000 BRUKER'
_diffrn_measurement_method 'omega scans'
_diffrn_radiation_monochromator graphite
_diffrn_radiation_probe x-ray
_diffrn_radiation_source 'fine-focus sealed tube'
_diffrn_radiation_type MoK\a
_diffrn_radiation_wavelength 0.71073
_diffrn_reflns_av_R_equivalents 0.0397
_diffrn_reflns_av_unetI/netI 0.0338
_diffrn_reflns_limit_h_max 12
_diffrn_reflns_limit_h_min -12
_diffrn_reflns_limit_k_max 30
_diffrn_reflns_limit_k_min 0
_diffrn_reflns_limit_l_max 16
_diffrn_reflns_limit_l_min 0
_diffrn_reflns_number 27868
_diffrn_reflns_theta_full 26.73
_diffrn_reflns_theta_max 26.73
_diffrn_reflns_theta_min 1.69
_exptl_absorpt_coefficient_mu 1.263
_exptl_absorpt_correction_T_max 1
_exptl_absorpt_correction_T_min 0.797440
_exptl_absorpt_correction_type multi-scan
_exptl_absorpt_process_details 'BRUKER Sadabs'
_exptl_crystal_colour green
_exptl_crystal_density_diffrn 1.56
_exptl_crystal_density_method 'not measured'
_exptl_crystal_description prism
_exptl_crystal_F_000 1424
_exptl_crystal_size_max 0.32
_exptl_crystal_size_mid 0.16
_exptl_crystal_size_min 0.16
_refine_diff_density_max 1.151
_refine_diff_density_min -1.753
_refine_diff_density_rms 0.133
_refine_ls_extinction_method none
_refine_ls_goodness_of_fit_ref 1.103
_refine_ls_hydrogen_treatment mixed
_refine_ls_matrix_type full
_refine_ls_number_parameters 368
_refine_ls_number_reflns 6247
_refine_ls_number_restraints 5
_refine_ls_restrained_S_all 1.13
_refine_ls_R_factor_all 0.0706
_refine_ls_R_factor_gt 0.0584
_refine_ls_shift/su_max 0.01
_refine_ls_shift/su_mean 0
_refine_ls_structure_factor_coef Fsqd
_refine_ls_weighting_details 'calc w=1/[\s^2^(Fo^2^)+(0.1008P)^2^+7.2939P] where P=(Fo^2^+2Fc^2^)/3'
_refine_ls_weighting_scheme calc
_refine_ls_wR_factor_gt 0.1669
_refine_ls_wR_factor_ref 0.1761
_reflns_number_gt 5083
_reflns_number_total 6247
_reflns_threshold_expression >2\s(I)
_cod_data_source_file om4005669_si_002.cif
_cod_data_source_block compoundcis6
_cod_depositor_comments
;
The following automatic conversions were performed:
'_diffrn_radiation_monochromador' tag replaced with
'_diffrn_radiation_monochromator'.

Automatic conversion script
Id: cif_correct_tags 1440 2010-10-19 06:21:57Z saulius 
;
_cod_original_cell_volume 2950.7(9)
_cod_database_code 4081325

loop_
_symmetry_equiv_pos_as_xyz
'x, y, z'
'-x, y+1/2, -z+1/2'
'-x, -y, -z'
'x, -y-1/2, z-1/2'

loop_
_atom_site_label
_atom_site_type_symbol
_atom_site_fract_x
_atom_site_fract_y
_atom_site_fract_z
_atom_site_U_iso_or_equiv
_atom_site_adp_type
_atom_site_occupancy
_atom_site_symmetry_multiplicity
_atom_site_calc_flag
_atom_site_refinement_flags
_atom_site_disorder_assembly
_atom_site_disorder_group
Fe1 Fe 0.58156(6) 0.61059(2) 0.02044(4) 0.01371(17) Uani 1 1 d . . .
Fe2 Fe 0.59468(6) 0.67460(2) -0.13371(4) 0.01314(17) Uani 1 1 d . . .
P1 P 0.39121(11) 0.67260(4) -0.22092(8) 0.0161(2) Uani 1 1 d . . .
O1 O 0.2942(3) 0.57898(14) 0.0496(2) 0.0284(7) Uani 1 1 d . . .
O2 O 0.5993(3) 0.55648(12) -0.1810(2) 0.0220(6) Uani 1 1 d . . .
O3 O 0.4745(3) 0.72267(12) 0.0469(2) 0.0222(6) Uani 1 1 d . . .
O4 O 0.0169(3) 0.56779(14) -0.0901(3) 0.0310(7) Uani 1 1 d . . .
O5 O 0.0374(3) 0.51137(13) -0.2254(3) 0.0267(7) Uani 1 1 d . . .
O6 O 0.5093(4) 0.62443(15) -0.5833(3) 0.0384(8) Uani 1 1 d . . .
O7 O 0.3924(4) 0.54783(15) -0.5400(2) 0.0342(8) Uani 1 1 d . . .
C1 C 0.4055(4) 0.59185(16) 0.0294(3) 0.0187(8) Uani 1 1 d . . .
C2 C 0.5915(4) 0.59543(16) -0.1267(3) 0.0155(8) Uani 1 1 d . . .
C3 C 0.5224(4) 0.68704(16) -0.0034(3) 0.0171(8) Uani 1 1 d . . .
C4 C 0.7459(4) 0.55188(18) 0.0587(3) 0.0226(9) Uani 1 1 d . . .
H4 H 0.7756 0.5243 0.0147 0.027 Uiso 1 1 calc R . .
C5 C 0.8008(4) 0.60612(17) 0.0695(3) 0.0207(8) Uani 1 1 d . . .
H5 H 0.8725 0.6208 0.0327 0.025 Uiso 1 1 calc R . .
C6 C 0.7292(5) 0.63465(18) 0.1455(3) 0.0225(9) Uani 1 1 d . . .
H6 H 0.7459 0.671 0.1678 0.027 Uiso 1 1 calc R . .
C7 C 0.6285(5) 0.5983(2) 0.1810(3) 0.0254(9) Uani 1 1 d . . .
H7 H 0.5663 0.6062 0.2313 0.031 Uiso 1 1 calc R . .
C8 C 0.6381(5) 0.54723(19) 0.1264(3) 0.0261(9) Uani 1 1 d . . .
H8 H 0.5824 0.516 0.1343 0.031 Uiso 1 1 calc R . .
C9 C 0.6567(5) 0.7287(2) -0.2495(4) 0.0351(12) Uani 1 1 d . . .
H9 H 0.5968 0.7404 -0.3053 0.042 Uiso 1 1 calc R . .
C10 C 0.6752(5) 0.75557(19) -0.1512(4) 0.0322(11) Uani 1 1 d . . .
H10 H 0.6315 0.788 -0.1309 0.039 Uiso 1 1 calc R . .
C11 C 0.7733(5) 0.7230(2) -0.0907(4) 0.0289(10) Uani 1 1 d . . .
H11 H 0.8051 0.73 -0.0221 0.035 Uiso 1 1 calc R . .
C12 C 0.8146(5) 0.6785(2) -0.1515(4) 0.0327(11) Uani 1 1 d . . .
H12 H 0.8792 0.6511 -0.1304 0.039 Uiso 1 1 calc R . .
C13 C 0.7427(5) 0.6822(2) -0.2483(4) 0.0364(12) Uani 1 1 d . . .
H13 H 0.7508 0.6577 -0.3033 0.044 Uiso 1 1 calc R . .
C14 C 0.2521(5) 0.62849(18) -0.1791(4) 0.0291(10) Uani 1 1 d . . .
C15 C 0.1918(5) 0.5851(2) -0.2087(5) 0.0396(14) Uani 1 1 d . . .
C16 C 0.0730(4) 0.55483(18) -0.1664(4) 0.0229(9) Uani 1 1 d . . .
C17 C -0.0783(5) 0.47899(19) -0.1888(4) 0.0314(11) Uani 1 1 d . . .
H17A H -0.0517 0.4645 -0.1209 0.047 Uiso 1 1 calc R . .
H17B H -0.0999 0.4488 -0.2359 0.047 Uiso 1 1 calc R . .
H17C H -0.1594 0.5024 -0.1856 0.047 Uiso 1 1 calc R . .
C18 C 0.4096(5) 0.6457(2) -0.3476(4) 0.0316(11) Uani 1 1 d D . .
C19 C 0.4170(6) 0.6195(2) -0.4209(4) 0.0422(14) Uani 1 1 d D . .
C20 C 0.4463(5) 0.5986(2) -0.5234(4) 0.0302(11) Uani 1 1 d . . .
C21 C 0.4202(6) 0.5233(2) -0.6390(4) 0.0334(11) Uani 1 1 d . . .
H21A H 0.3747 0.5448 -0.6943 0.05 Uiso 1 1 calc R . .
H21B H 0.3847 0.4859 -0.6422 0.05 Uiso 1 1 calc R . .
H21C H 0.5197 0.5228 -0.646 0.05 Uiso 1 1 calc R . .
C22 C 0.2951(4) 0.73808(16) -0.2501(3) 0.0172(8) Uani 1 1 d . . .
H22 H 0.3591 0.7627 -0.2847 0.021 Uiso 1 1 calc R . .
C23 C 0.1643(5) 0.73085(18) -0.3245(4) 0.0260(9) Uani 1 1 d . . .
H23A H 0.1907 0.7144 -0.389 0.031 Uiso 1 1 calc R . .
H23B H 0.0992 0.7058 -0.2939 0.031 Uiso 1 1 calc R . .
C24 C 0.0929(5) 0.7867(2) -0.3471(4) 0.0316(11) Uani 1 1 d . . .
H24A H 0.1549 0.8104 -0.384 0.038 Uiso 1 1 calc R . .
H24B H 0.0077 0.781 -0.3915 0.038 Uiso 1 1 calc R . .
C25 C 0.0566(5) 0.8155(2) -0.2482(4) 0.0331(11) Uani 1 1 d . . .
H25A H -0.0117 0.7934 -0.214 0.04 Uiso 1 1 calc R . .
H25B H 0.0149 0.8515 -0.2649 0.04 Uiso 1 1 calc R . .
C26 C 0.1887(5) 0.82326(19) -0.1746(4) 0.0334(11) Uani 1 1 d . . .
H26A H 0.2539 0.8476 -0.2069 0.04 Uiso 1 1 calc R . .
H26B H 0.1632 0.8407 -0.1109 0.04 Uiso 1 1 calc R . .
C27 C 0.2599(5) 0.76741(18) -0.1492(3) 0.0225(9) Uani 1 1 d . . .
H27A H 0.1979 0.7441 -0.1116 0.027 Uiso 1 1 calc R . .
H27B H 0.3454 0.7734 -0.1053 0.027 Uiso 1 1 calc R . .
C98 C 0.1148(17) 0.4311(6) 0.4714(12) 0.104(5) Uiso 0.7 1 d PD A 1
H98A H 0.1641 0.4309 0.4083 0.125 Uiso 0.7 1 calc PR A 1
H98B H 0.0294 0.4519 0.4532 0.125 Uiso 0.7 1 calc PR A 1
Cl1 Cl 0.1948(6) 0.4716(2) 0.5317(4) 0.1258(15) Uiso 0.7 1 d PD A 1
Cl2 Cl 0.0542(6) 0.3679(2) 0.4711(5) 0.1369(17) Uiso 0.7 1 d PD A 1
C98B C 0.099(4) 0.4271(11) 0.5955(19) 0.102(11) Uiso 0.3 1 d PD B 2
H98C H 0.1802 0.4473 0.6256 0.123 Uiso 0.3 1 calc PR B 2
H98D H 0.0444 0.4136 0.6508 0.123 Uiso 0.3 1 calc PR B 2
Cl1B Cl -0.0024(15) 0.4684(5) 0.5078(11) 0.137(4) Uiso 0.3 1 d PD . 2
Cl2B Cl 0.1466(17) 0.3756(6) 0.5204(12) 0.154(5) Uiso 0.3 1 d PD B 2
H14 H 0.206(7) 0.645(3) -0.109(5) 0.06(2) Uiso 1 1 d . . .
H15 H 0.231(7) 0.564(3) -0.281(5) 0.06(2) Uiso 1 1 d . . .

loop_
_atom_site_aniso_label
_atom_site_aniso_U_11
_atom_site_aniso_U_22
_atom_site_aniso_U_33
_atom_site_aniso_U_23
_atom_site_aniso_U_13
_atom_site_aniso_U_12
Fe1 0.0166(3) 0.0118(3) 0.0127(3) -0.0002(2) 0.0012(2) -0.0004(2)
Fe2 0.0152(3) 0.0122(3) 0.0121(3) 0.00026(19) 0.0010(2) -0.0003(2)
P1 0.0182(5) 0.0139(5) 0.0158(5) -0.0040(4) -0.0025(4) 0.0018(4)
O1 0.0222(16) 0.0358(18) 0.0276(17) 0.0053(14) 0.0050(13) -0.0057(14)
O2 0.0300(16) 0.0170(14) 0.0191(14) -0.0051(12) 0.0020(12) 0.0031(12)
O3 0.0317(16) 0.0191(14) 0.0155(14) -0.0054(11) -0.0011(12) 0.0066(12)
O4 0.0295(17) 0.0259(17) 0.0374(19) -0.0022(14) 0.0010(14) 0.0032(13)
O5 0.0218(15) 0.0267(16) 0.0322(17) -0.0034(13) 0.0056(13) -0.0050(13)
O6 0.046(2) 0.0273(18) 0.041(2) -0.0051(16) 0.0011(17) -0.0014(16)
O7 0.051(2) 0.0325(19) 0.0193(16) -0.0111(14) 0.0051(14) -0.0046(16)
C1 0.026(2) 0.0160(19) 0.0140(18) 0.0010(15) 0.0002(15) -0.0015(16)
C2 0.0160(18) 0.0158(19) 0.0149(18) 0.0008(15) 0.0015(14) 0.0009(14)
C3 0.021(2) 0.0154(18) 0.0150(18) -0.0013(15) 0.0004(15) -0.0024(15)
C4 0.025(2) 0.020(2) 0.022(2) 0.0016(16) -0.0036(16) 0.0075(17)
C5 0.0170(19) 0.023(2) 0.022(2) 0.0041(16) -0.0039(16) 0.0018(16)
C6 0.026(2) 0.022(2) 0.018(2) -0.0016(16) -0.0088(16) 0.0026(17)
C7 0.028(2) 0.033(2) 0.015(2) 0.0068(17) 0.0010(16) 0.0048(19)
C8 0.026(2) 0.023(2) 0.027(2) 0.0118(18) -0.0063(18) -0.0018(18)
C9 0.023(2) 0.055(3) 0.027(2) 0.026(2) -0.0027(18) -0.009(2)
C10 0.028(2) 0.015(2) 0.055(3) 0.010(2) 0.014(2) -0.0010(18)
C11 0.026(2) 0.033(2) 0.027(2) 0.0071(19) -0.0034(18) -0.0167(19)
C12 0.018(2) 0.030(2) 0.051(3) 0.016(2) 0.008(2) 0.0021(18)
C13 0.033(3) 0.044(3) 0.034(3) -0.005(2) 0.018(2) -0.009(2)
C14 0.025(2) 0.017(2) 0.042(3) 0.0025(19) -0.016(2) 0.0029(17)
C15 0.027(2) 0.030(3) 0.059(4) 0.026(3) -0.015(2) -0.011(2)
C16 0.018(2) 0.019(2) 0.030(2) 0.0083(18) -0.0049(17) 0.0004(16)
C17 0.022(2) 0.019(2) 0.053(3) -0.004(2) 0.005(2) -0.0078(18)
C18 0.029(2) 0.035(3) 0.028(2) -0.015(2) -0.0155(19) 0.016(2)
C19 0.041(3) 0.049(3) 0.033(3) -0.024(3) -0.015(2) 0.024(3)
C20 0.035(3) 0.029(2) 0.025(2) -0.013(2) -0.013(2) 0.012(2)
C21 0.053(3) 0.026(2) 0.022(2) -0.0114(19) 0.002(2) -0.001(2)
C22 0.021(2) 0.0136(18) 0.0167(19) 0.0014(15) 0.0007(15) 0.0014(15)
C23 0.030(2) 0.022(2) 0.025(2) -0.0031(17) -0.0099(18) 0.0054(18)
C24 0.033(3) 0.027(2) 0.033(3) 0.002(2) -0.015(2) 0.006(2)
C25 0.029(2) 0.023(2) 0.046(3) 0.002(2) -0.010(2) 0.0088(19)
C26 0.035(3) 0.022(2) 0.041(3) -0.010(2) -0.013(2) 0.0114(19)
C27 0.023(2) 0.024(2) 0.020(2) -0.0056(17) -0.0048(16) 0.0080(17)

loop_
_atom_type_symbol
_atom_type_description
_atom_type_scat_dispersion_real
_atom_type_scat_dispersion_imag
_atom_type_scat_source
C C 0.0033 0.0016 'International Tables Vol C Tables 4.2.6.8 and 6.1.1.4'
H H 0 0 'International Tables Vol C Tables 4.2.6.8 and 6.1.1.4'
Fe Fe 0.3463 0.8444 'International Tables Vol C Tables 4.2.6.8 and 6.1.1.4'
O O 0.0106 0.006 'International Tables Vol C Tables 4.2.6.8 and 6.1.1.4'
P P 0.1023 0.0942 'International Tables Vol C Tables 4.2.6.8 and 6.1.1.4'
Cl Cl 0.1484 0.1585 'International Tables Vol C Tables 4.2.6.8 and 6.1.1.4'

loop_
_geom_angle_atom_site_label_1
_geom_angle_atom_site_label_2
_geom_angle_atom_site_label_3
_geom_angle
_geom_angle_site_symmetry_1
C1 Fe1 C3 89.10(18) .
C1 Fe1 C2 97.54(17) .
C3 Fe1 C2 93.27(16) .
C1 Fe1 C8 88.46(18) .
C3 Fe1 C8 148.38(18) .
C2 Fe1 C8 118.29(18) .
C1 Fe1 C7 92.05(18) .
C3 Fe1 C7 109.05(17) .
C2 Fe1 C7 155.85(18) .
C8 Fe1 C7 39.60(18) .
C1 Fe1 C4 120.37(18) .
C3 Fe1 C4 149.42(17) .
C2 Fe1 C4 90.86(16) .
C8 Fe1 C4 38.64(17) .
C7 Fe1 C4 65.26(17) .
C1 Fe1 C6 126.95(18) .
C3 Fe1 C6 91.81(17) .
C2 Fe1 C6 135.28(17) .
C8 Fe1 C6 65.15(17) .
C7 Fe1 C6 38.42(18) .
C4 Fe1 C6 64.76(16) .
C1 Fe1 C5 152.59(17) .
C3 Fe1 C5 111.16(16) .
C2 Fe1 C5 99.43(16) .
C8 Fe1 C5 64.54(17) .
C7 Fe1 C5 64.49(17) .
C4 Fe1 C5 38.38(16) .
C6 Fe1 C5 38.46(16) .
C1 Fe1 Fe2 108.13(13) .
C3 Fe1 Fe2 47.83(12) .
C2 Fe1 Fe2 48.36(12) .
C8 Fe1 Fe2 159.01(14) .
C7 Fe1 Fe2 147.14(13) .
C4 Fe1 Fe2 120.41(12) .
C6 Fe1 Fe2 111.18(12) .
C5 Fe1 Fe2 99.23(12) .
C3 Fe2 C2 96.20(17) .
C3 Fe2 C9 132.6(2) .
C2 Fe2 C9 131.2(2) .
C3 Fe2 C11 91.06(18) .
C2 Fe2 C11 123.71(18) .
C9 Fe2 C11 65.17(18) .
C3 Fe2 C10 96.23(19) .
C2 Fe2 C10 158.93(17) .
C9 Fe2 C10 39.5(2) .
C11 Fe2 C10 39.12(19) .
C3 Fe2 C13 155.59(19) .
C2 Fe2 C13 97.61(19) .
C9 Fe2 C13 38.3(2) .
C11 Fe2 C13 64.5(2) .
C10 Fe2 C13 65.2(2) .
C3 Fe2 C12 121.0(2) .
C2 Fe2 C12 93.90(17) .
C9 Fe2 C12 64.22(19) .
C11 Fe2 C12 38.6(2) .
C10 Fe2 C12 65.09(18) .
C13 Fe2 C12 38.0(2) .
C3 Fe2 P1 95.41(13) .
C2 Fe2 P1 89.18(12) .
C9 Fe2 P1 86.14(13) .
C11 Fe2 P1 145.58(14) .
C10 Fe2 P1 106.48(15) .
C13 Fe2 P1 104.80(16) .
C12 Fe2 P1 142.73(15) .
C3 Fe2 Fe1 49.64(12) .
C2 Fe2 Fe1 49.63(11) .
C9 Fe2 Fe1 166.23(13) .
C11 Fe2 Fe1 102.38(13) .
C10 Fe2 Fe1 133.26(16) .
C13 Fe2 Fe1 132.36(16) .
C12 Fe2 Fe1 102.53(13) .
P1 Fe2 Fe1 107.52(4) .
C18 P1 C14 100.6(2) .
C18 P1 C22 101.7(2) .
C14 P1 C22 101.29(19) .
C18 P1 Fe2 109.90(15) .
C14 P1 Fe2 120.37(15) .
C22 P1 Fe2 119.91(13) .
C16 O5 C17 113.9(4) .
C20 O7 C21 114.9(4) .
O1 C1 Fe1 170.7(4) .
O2 C2 Fe2 140.0(3) .
O2 C2 Fe1 137.9(3) .
Fe2 C2 Fe1 82.01(15) .
O3 C3 Fe2 141.4(3) .
O3 C3 Fe1 135.8(3) .
Fe2 C3 Fe1 82.53(16) .
C8 C4 C5 107.2(4) .
C8 C4 Fe1 68.8(2) .
C5 C4 Fe1 71.0(2) .
C8 C4 H4 126.4 .
C5 C4 H4 126.4 .
Fe1 C4 H4 125.5 .
C4 C5 C6 108.9(4) .
C4 C5 Fe1 70.7(2) .
C6 C5 Fe1 70.7(2) .
C4 C5 H5 125.6 .
C6 C5 H5 125.6 .
Fe1 C5 H5 124.6 .
C7 C6 C5 107.6(4) .
C7 C6 Fe1 69.4(2) .
C5 C6 Fe1 70.8(2) .
C7 C6 H6 126.2 .
C5 C6 H6 126.2 .
Fe1 C6 H6 125.1 .
C6 C7 C8 107.8(4) .
C6 C7 Fe1 72.1(2) .
C8 C7 Fe1 69.5(2) .
C6 C7 H7 126.1 .
C8 C7 H7 126.1 .
Fe1 C7 H7 123.8 .
C4 C8 C7 108.5(4) .
C4 C8 Fe1 72.6(2) .
C7 C8 Fe1 70.9(2) .
C4 C8 H8 125.8 .
C7 C8 H8 125.8 .
Fe1 C8 H8 122.5 .
C13 C9 C10 108.8(4) .
C13 C9 Fe2 71.9(3) .
C10 C9 Fe2 70.7(2) .
C13 C9 H9 125.6 .
C10 C9 H9 125.6 .
Fe2 C9 H9 123.3 .
C11 C10 C9 106.0(4) .
C11 C10 Fe2 70.2(2) .
C9 C10 Fe2 69.8(3) .
C11 C10 H10 127 .
C9 C10 H10 127 .
Fe2 C10 H10 124.6 .
C12 C11 C10 108.4(4) .
C12 C11 Fe2 71.6(3) .
C10 C11 Fe2 70.6(3) .
C12 C11 H11 125.8 .
C10 C11 H11 125.8 .
Fe2 C11 H11 123.6 .
C13 C12 C11 108.4(4) .
C13 C12 Fe2 70.9(3) .
C11 C12 Fe2 69.8(3) .
C13 C12 H12 125.8 .
C11 C12 H12 125.8 .
Fe2 C12 H12 125.1 .
C12 C13 C9 108.4(5) .
C12 C13 Fe2 71.2(3) .
C9 C13 Fe2 69.8(3) .
C12 C13 H13 125.8 .
C9 C13 H13 125.8 .
Fe2 C13 H13 124.9 .
C15 C14 P1 137.4(5) .
C15 C14 H14 110(4) .
P1 C14 H14 112(4) .
C14 C15 C16 130.6(6) .
C14 C15 H15 117(3) .
C16 C15 H15 113(3) .
O4 C16 O5 124.6(4) .
O4 C16 C15 125.1(5) .
O5 C16 C15 110.3(4) .
O5 C17 H17A 109.5 .
O5 C17 H17B 109.5 .
H17A C17 H17B 109.5 .
O5 C17 H17C 109.5 .
H17A C17 H17C 109.5 .
H17B C17 H17C 109.5 .
C19 C18 P1 167.7(6) .
C18 C19 C20 165.1(7) .
O6 C20 O7 125.5(4) .
O6 C20 C19 123.2(5) .
O7 C20 C19 111.3(5) .
O7 C21 H21A 109.5 .
O7 C21 H21B 109.5 .
H21A C21 H21B 109.5 .
O7 C21 H21C 109.5 .
H21A C21 H21C 109.5 .
H21B C21 H21C 109.5 .
C23 C22 C27 111.4(3) .
C23 C22 P1 113.7(3) .
C27 C22 P1 110.7(3) .
C23 C22 H22 106.9 .
C27 C22 H22 106.9 .
P1 C22 H22 106.9 .
C24 C23 C22 110.7(4) .
C24 C23 H23A 109.5 .
C22 C23 H23A 109.5 .
C24 C23 H23B 109.5 .
C22 C23 H23B 109.5 .
H23A C23 H23B 108.1 .
C25 C24 C23 111.5(4) .
C25 C24 H24A 109.3 .
C23 C24 H24A 109.3 .
C25 C24 H24B 109.3 .
C23 C24 H24B 109.3 .
H24A C24 H24B 108 .
C24 C25 C26 110.4(4) .
C24 C25 H25A 109.6 .
C26 C25 H25A 109.6 .
C24 C25 H25B 109.6 .
C26 C25 H25B 109.6 .
H25A C25 H25B 108.1 .
C27 C26 C25 111.0(4) .
C27 C26 H26A 109.4 .
C25 C26 H26A 109.4 .
C27 C26 H26B 109.4 .
C25 C26 H26B 109.4 .
H26A C26 H26B 108 .
C26 C27 C22 109.9(4) .
C26 C27 H27A 109.7 .
C22 C27 H27A 109.7 .
C26 C27 H27B 109.7 .
C22 C27 H27B 109.7 .
H27A C27 H27B 108.2 .
Cl1 C98 Cl2 144.3(12) .
Cl1 C98 H98A 100.8 .
Cl2 C98 H98A 100.8 .
Cl1 C98 H98B 100.8 .
Cl2 C98 H98B 100.8 .
H98A C98 H98B 104.4 .
Cl2B C98B Cl1B 102.0(14) .
Cl2B C98B H98C 111.4 .
Cl1B C98B H98C 111.4 .
Cl2B C98B H98D 111.4 .
Cl1B C98B H98D 111.4 .
H98C C98B H98D 109.2 .
Cl1B Cl1B C98B 128.9(17) 3_566

loop_
_geom_bond_atom_site_label_1
_geom_bond_atom_site_label_2
_geom_bond_distance
_geom_bond_site_symmetry_2
Fe1 C1 1.751(4) .
Fe1 C3 1.940(4) .
Fe1 C2 1.942(4) .
Fe1 C8 2.091(4) .
Fe1 C7 2.108(4) .
Fe1 C4 2.140(4) .
Fe1 C6 2.143(4) .
Fe1 C5 2.144(4) .
Fe1 Fe2 2.5246(8) .
Fe2 C3 1.887(4) .
Fe2 C2 1.905(4) .
Fe2 C9 2.097(4) .
Fe2 C11 2.105(4) .
Fe2 C10 2.110(4) .
Fe2 C13 2.125(5) .
Fe2 C12 2.129(5) .
Fe2 P1 2.1732(12) .
P1 C18 1.778(5) .
P1 C14 1.811(5) .
P1 C22 1.846(4) .
O1 C1 1.154(5) .
O2 C2 1.174(5) .
O3 C3 1.185(5) .
O4 C16 1.195(6) .
O5 C16 1.322(5) .
O5 C17 1.456(5) .
O6 C20 1.188(6) .
O7 C20 1.335(6) .
O7 C21 1.448(5) .
C4 C8 1.401(6) .
C4 C5 1.408(6) .
C4 H4 0.93 .
C5 C6 1.412(6) .
C5 H5 0.93 .
C6 C7 1.399(6) .
C6 H6 0.93 .
C7 C8 1.423(7) .
C7 H7 0.93 .
C8 H8 0.93 .
C9 C13 1.386(8) .
C9 C10 1.422(8) .
C9 H9 0.93 .
C10 C11 1.411(7) .
C10 H10 0.93 .
C11 C12 1.400(7) .
C11 H11 0.93 .
C12 C13 1.384(8) .
C12 H12 0.93 .
C13 H13 0.93 .
C14 C15 1.238(7) .
C14 H14 1.10(7) .
C15 C16 1.482(6) .
C15 H15 1.15(7) .
C17 H17A 0.96 .
C17 H17B 0.96 .
C17 H17C 0.96 .
C18 C19 1.143(6) .
C19 C20 1.460(7) .
C21 H21A 0.96 .
C21 H21B 0.96 .
C21 H21C 0.96 .
C22 C23 1.528(6) .
C22 C27 1.539(5) .
C22 H22 0.98 .
C23 C24 1.525(6) .
C23 H23A 0.97 .
C23 H23B 0.97 .
C24 C25 1.514(7) .
C24 H24A 0.97 .
C24 H24B 0.97 .
C25 C26 1.533(7) .
C25 H25A 0.97 .
C25 H25B 0.97 .
C26 C27 1.529(6) .
C26 H26A 0.97 .
C26 H26B 0.97 .
C27 H27A 0.97 .
C27 H27B 0.97 .
C98 Cl1 1.432(12) .
C98 Cl2 1.625(12) .
C98 H98A 0.97 .
C98 H98B 0.97 .
C98B Cl2B 1.655(18) .
C98B Cl1B 1.745(18) .
C98B H98C 0.97 .
C98B H98D 0.97 .
Cl1B Cl1B 1.54(2) 3_566
